data_4333620
loop_
_publ_author_name
'Guibo Zhu'
'Yurii V. Geletii'
'Jie Song'
'Chongchao Zhao'
'Elliot N. Glass'
'John Bacsa'
'Craig L. Hill'

_publ_contact_author_name
;
;
_publ_section_title
;
 Di- and Tri-Cobalt Silicotungstates: Synthesis, Characterization, and
 Stability Studies
;
_journal_name_full 'Inorganic Chemistry'
_journal_page_first 1018
_journal_page_last 1024
_journal_paper_doi 10.1021/ic302279m
_journal_volume 52
_journal_year 2013
_chemical_formula_moiety 'K11[Co2(H2O)8 K Si2 W18 O66].17(H2O)'
_chemical_formula_sum 'Co2 H50 K12 O91 Si2 W18'
_chemical_formula_weight 5458.94
_chemical_name_systematic
;
 ? 
;
_space_group_crystal_system monoclinic
_space_group_IT_number 14
_space_group_name_Hall '-P 2yn'
_space_group_name_H-M_alt 'P 1 21/n 1'
_symmetry_space_group_name_Hall '-P 2yn'
_symmetry_space_group_name_H-M 'P 1 21/n 1'
_atom_sites_solution_hydrogens geom
_atom_sites_solution_primary direct
_atom_sites_solution_secondary difmap
_audit_creation_date 2012-10-02
_audit_creation_method
;
  Olex2 1.2-alpha
  (compiled Sep 14 2012 15:46:11, GUI svn.r4346)
;
_cell_angle_alpha 90.00
_cell_angle_beta 95.8800(10)
_cell_angle_gamma 90.00
_cell_formula_units_Z 4
_cell_length_a 12.2891(3)
_cell_length_b 23.5596(5)
_cell_length_c 30.7185(7)
_cell_measurement_reflns_used 9004
_cell_measurement_temperature 110(2)
_cell_measurement_theta_max 40.247
_cell_measurement_theta_min 2.446
_cell_volume 8847.0(4)
_computing_cell_refinement 'SAINT v7.68A (Bruker, 2009)'
_computing_data_collection 'APEX2 v2011.2-4 (Bruker, 2011)'
_computing_data_reduction 'SAINT v7.68A (Bruker, 2009)'
_computing_molecular_graphics
;
O. V. Dolomanov, L. J. Bourhis, R. J. Gildea, J. A. K. Howard and H. Puschmann,
OLEX2: a complete structure solution, refinement and analysis program.
J. Appl. Cryst. (2009). 42, 339-341.
;
_computing_publication_material
;
O. V. Dolomanov, L. J. Bourhis, R. J. Gildea, J. A. K. Howard and H. Puschmann,
OLEX2: a complete structure solution, refinement and analysis program.
J. Appl. Cryst. (2009). 42, 339-341.
;
_computing_structure_refinement
;
XL, G.M. Sheldrick, Acta Cryst.
(2008). A64, 112-122
;
_computing_structure_solution
;
XS, G.M. Sheldrick, Acta Cryst.
(2008). A64, 112-122
;
_diffrn_ambient_temperature 110(2)
_diffrn_detector_area_resol_mean 512
_diffrn_measured_fraction_theta_full 0.999
_diffrn_measured_fraction_theta_max 0.999
_diffrn_measurement_device_type 'Bruker APEX-II CCD'
_diffrn_measurement_method '\f and \w scans'
_diffrn_radiation_monochromator graphite
_diffrn_radiation_type MoK\a
_diffrn_radiation_wavelength 0.71073
_diffrn_reflns_av_R_equivalents 0.0586
_diffrn_reflns_av_unetI/netI 0.0400
_diffrn_reflns_limit_h_max 17
_diffrn_reflns_limit_h_min -17
_diffrn_reflns_limit_k_max 34
_diffrn_reflns_limit_k_min -34
_diffrn_reflns_limit_l_max 44
_diffrn_reflns_limit_l_min -44
_diffrn_reflns_number 160685
_diffrn_reflns_theta_full 31.00
_diffrn_reflns_theta_max 31.00
_diffrn_reflns_theta_min 1.85
_diffrn_source 'fine-focus sealed tube'
_diffrn_standards_number 0
_exptl_absorpt_coefficient_mu 24.371
_exptl_absorpt_correction_T_max 0.0249
_exptl_absorpt_correction_T_min 0.0017
_exptl_absorpt_correction_type numerical
_exptl_absorpt_process_details
;
SADABS-2008/1 (Bruker,2008) was used for absorption correction.
wR2(int) was 0.0834 before and 0.0618 after correction.
The Ratio of minimum to maximum transmission is 0.0683.
The \l/2 correction factor is 0.0015.
;
_exptl_crystal_colour pink
_exptl_crystal_colour_primary pink
_exptl_crystal_density_diffrn 4.098
_exptl_crystal_description needle
_exptl_crystal_F_000 9680
_exptl_crystal_size_max 0.22
_exptl_crystal_size_mid 0.13
_exptl_crystal_size_min 0.11
_refine_diff_density_max 6.087
_refine_diff_density_min -3.296
_refine_diff_density_rms 0.407
_refine_ls_extinction_method none
_refine_ls_goodness_of_fit_ref 1.085
_refine_ls_hydrogen_treatment mixed
_refine_ls_matrix_type full
_refine_ls_number_parameters 1140
_refine_ls_number_reflns 28156
_refine_ls_number_restraints 12
_refine_ls_restrained_S_all 1.138
_refine_ls_R_factor_all 0.0592
_refine_ls_R_factor_gt 0.0482
_refine_ls_shift/su_max 0.042
_refine_ls_shift/su_mean 0.001
_refine_ls_structure_factor_coef Fsqd
_refine_ls_weighting_details 'calc w=1/[\s^2^(Fo^2^)+(0.0404P)^2^+266.7097P] where P=(Fo^2^+2Fc^2^)/3'
_refine_ls_weighting_scheme calc
_refine_ls_wR_factor_gt 0.1104
_refine_ls_wR_factor_ref 0.1154
_reflns_number_gt 23948
_reflns_number_total 28156
_reflns_threshold_expression >2sigma(I)
_cod_data_source_file ic302279m_si_002_3.cif
_cod_data_source_block KCo2Si2W18
_cod_database_code 4333620

loop_
_space_group_symop_id
_space_group_symop_operation_xyz
1 'x, y, z'
2 '-x+1/2, y+1/2, -z+1/2'
3 '-x, -y, -z'
4 'x-1/2, -y-1/2, z-1/2'

loop_
_atom_site_label
_atom_site_type_symbol
_atom_site_fract_x
_atom_site_fract_y
_atom_site_fract_z
_atom_site_U_iso_or_equiv
_atom_site_adp_type
_atom_site_occupancy
_atom_site_symmetry_multiplicity
_atom_site_calc_flag
_atom_site_refinement_flags
_atom_site_disorder_assembly
_atom_site_disorder_group
W1 W 0.41703(2) 0.081700(12) 0.435404(9) 0.01924(6) Uani 1 1 d . . .
W2 W 0.37055(3) 0.168239(13) 0.518760(9) 0.02105(6) Uani 1 1 d . . .
W3 W 0.17626(2) 0.151265(13) 0.434027(9) 0.01952(6) Uani 1 1 d . . .
W4 W 0.21460(2) 0.210670(12) 0.326150(9) 0.01786(6) Uani 1 1 d . . .
W5 W 0.45159(2) 0.145049(12) 0.327103(9) 0.01804(6) Uani 1 1 d . . .
W6 W 0.67256(2) 0.166453(13) 0.417117(9) 0.02015(6) Uani 1 1 d . . .
W7 W 0.62654(3) 0.247006(14) 0.501620(10) 0.02466(7) Uani 1 1 d . . .
W8 W 0.36344(3) 0.326273(14) 0.500753(10) 0.02560(7) Uani 1 1 d . . .
W9 W 0.17589(3) 0.311993(13) 0.416762(10) 0.02159(6) Uani 1 1 d . . .
W10 W 0.24376(3) 0.441569(14) 0.254099(10) 0.02314(6) Uani 1 1 d . . .
W11 W 0.31969(2) 0.388579(13) 0.143057(9) 0.01921(6) Uani 1 1 d . . .
W12 W 0.56444(3) 0.323085(14) 0.141012(9) 0.02206(6) Uani 1 1 d . . .
W13 W 0.54975(2) 0.466418(13) 0.157310(9) 0.02061(6) Uani 1 1 d . . .
W14 W 0.46707(3) 0.519150(14) 0.264648(11) 0.02675(7) Uani 1 1 d . . .
W15 W 0.26318(2) 0.287519(13) 0.228921(9) 0.01870(6) Uani 1 1 d . . .
W16 W 0.50525(3) 0.226602(13) 0.230208(10) 0.02069(6) Uani 1 1 d . . .
W17 W 0.75659(3) 0.314992(15) 0.245240(11) 0.02609(7) Uani 1 1 d . . .
W18 W 0.74068(3) 0.451841(15) 0.261065(11) 0.02612(7) Uani 1 1 d . . .
Co1 Co 0.20773(11) 0.45995(5) 0.37558(4) 0.0308(3) Uani 1 1 d . . .
Co2 Co 0.6842(3) 0.36404(15) 0.33125(11) 0.0190(8) Uani 0.284(2) 1 d P . .
Co3 Co 0.65055(12) 0.30035(6) 0.40767(4) 0.0186(3) Uani 0.716(2) 1 d P . .
K1 K 0.38173(15) 0.34786(8) 0.34062(6) 0.0293(4) Uani 1 1 d . . .
K2 K 0.21585(15) 0.04698(7) 0.33950(5) 0.0245(3) Uani 1 1 d . . .
K3 K 0.14333(14) 0.42043(7) 0.02172(5) 0.0231(3) Uani 1 1 d . . .
K4 K 0.48331(17) 0.04474(8) 0.20969(7) 0.0332(4) Uani 1 1 d . . .
K5 K 0.9607(2) 0.18485(9) 0.20421(8) 0.0424(5) Uani 1 1 d . . .
K6A K 0.3488(7) 0.2125(4) 0.1158(3) 0.0794(14) Uiso 0.50 1 d P A 1
K6B K 0.3178(7) 0.2242(4) 0.1236(3) 0.0794(14) Uiso 0.50 1 d P B 2
K7 K 0.0705(2) 0.29227(11) 0.11811(7) 0.0415(5) Uani 1 1 d . . .
K8 K 0.82374(16) 0.40456(9) 0.14618(6) 0.0311(4) Uani 1 1 d . . .
K9 K 0.92639(18) 0.25463(11) 0.35426(8) 0.0429(6) Uani 1 1 d . . .
K10 K 0.7303(2) 0.07645(11) 0.32020(8) 0.0482(6) Uani 1 1 d . . .
K11 K 0.58303(17) 0.54918(10) 0.03511(7) 0.0423(5) Uani 1 1 d . . .
K12 K 0.58201(19) 0.25486(11) 0.01815(7) 0.0423(5) Uani 1 1 d . . .
Si1 Si 0.49404(16) 0.37476(8) 0.24060(6) 0.0162(4) Uani 1 1 d . . .
Si2 Si 0.41040(16) 0.22865(8) 0.41724(6) 0.0162(4) Uani 1 1 d . . .
O1 O 0.3609(4) 0.1744(2) 0.44283(17) 0.0211(11) Uani 1 1 d . C .
O6 O 0.4123(5) 0.0907(2) 0.49635(17) 0.0228(12) Uani 1 1 d . . .
O7 O 0.2208(5) 0.1444(2) 0.49560(17) 0.0232(12) Uani 1 1 d . . .
O8 O 0.2588(5) 0.0801(2) 0.42727(16) 0.0213(11) Uani 1 1 d . . .
O9 O 0.1878(4) 0.1596(2) 0.37211(17) 0.0193(11) Uani 1 1 d . . .
O10 O 0.3852(4) 0.2171(2) 0.36504(16) 0.0182(11) Uani 1 1 d . C .
O11 O 0.4064(4) 0.0982(2) 0.37205(18) 0.0210(11) Uani 1 1 d . . .
O12 O 0.5853(5) 0.1576(2) 0.36136(17) 0.0213(11) Uani 1 1 d . . .
O13 O 0.5553(4) 0.1126(2) 0.43718(17) 0.0197(11) Uani 1 1 d . . .
O14 O 0.5420(4) 0.2326(2) 0.43186(17) 0.0192(11) Uani 1 1 d . C .
O15 O 0.5164(5) 0.1875(2) 0.51790(17) 0.0231(12) Uani 1 1 d . . .
O16 O 0.7019(4) 0.1829(2) 0.47892(18) 0.0228(12) Uani 1 1 d . . .
O17 O 0.5080(5) 0.2968(3) 0.50735(19) 0.0274(13) Uani 1 1 d . . .
O18 O 0.3270(5) 0.2412(2) 0.51780(18) 0.0235(12) Uani 1 1 d . . .
O19 O 0.3503(4) 0.2862(2) 0.43209(18) 0.0211(11) Uani 1 1 d . C .
O20 O 0.1520(5) 0.2272(2) 0.43745(17) 0.0220(12) Uani 1 1 d . . .
O21 O 0.1797(5) 0.2714(2) 0.36309(18) 0.0234(12) Uani 1 1 d . . .
O22 O 0.2094(5) 0.3282(3) 0.47818(19) 0.0275(13) Uani 1 1 d . . .
O23 O 0.2205(5) 0.3762(2) 0.3955(2) 0.0274(13) Uani 1 1 d . . .
O24 O 0.2476(5) 0.4429(3) 0.31181(19) 0.0277(13) Uani 1 1 d . . .
O25 O 0.2709(5) 0.4294(2) 0.18710(18) 0.0248(12) Uani 1 1 d . . .
O26 O 0.4862(4) 0.3848(2) 0.18680(16) 0.0178(11) Uani 1 1 d . C .
O27 O 0.4176(5) 0.3371(2) 0.11390(17) 0.0225(12) Uani 1 1 d . . .
O28 O 0.5985(5) 0.4002(3) 0.12145(17) 0.0230(12) Uani 1 1 d . . .
O29 O 0.4027(5) 0.4496(2) 0.12418(17) 0.0233(12) Uani 1 1 d . . .
O30 O 0.4778(5) 0.5040(2) 0.19759(17) 0.0215(12) Uani 1 1 d . . .
O31 O 0.4256(4) 0.4248(2) 0.26246(16) 0.0190(11) Uani 1 1 d . C .
O32 O 0.4408(4) 0.3130(2) 0.24838(17) 0.0188(11) Uani 1 1 d . C .
O33 O 0.2833(4) 0.3199(2) 0.17489(17) 0.0210(11) Uani 1 1 d . . .
O34 O 0.2743(4) 0.2646(2) 0.28950(18) 0.0215(12) Uani 1 1 d . . .
O35 O 0.3472(5) 0.2220(2) 0.21659(17) 0.0216(12) Uani 1 1 d . . .
O36 O 0.5072(4) 0.2632(2) 0.17287(17) 0.0210(11) Uani 1 1 d . . .
O37 O 0.4900(4) 0.2083(2) 0.28945(17) 0.0201(11) Uani 1 1 d . . .
O38 O 0.6435(5) 0.2569(3) 0.24447(18) 0.0239(12) Uani 1 1 d . . .
O39 O 0.6845(4) 0.3272(2) 0.18261(17) 0.0220(12) Uani 1 1 d . . .
O40 O 0.6230(4) 0.3774(2) 0.25912(16) 0.0202(11) Uani 1 1 d . C .
O41 O 0.6734(5) 0.4576(2) 0.19453(18) 0.0225(12) Uani 1 1 d . . .
O42 O 0.8204(5) 0.3888(3) 0.2399(2) 0.0296(14) Uani 1 1 d . . .
O43 O 0.6143(5) 0.4955(3) 0.26920(18) 0.0291(14) Uani 1 1 d . . .
O44 O 0.7741(5) 0.4367(3) 0.3169(2) 0.0335(15) Uani 1 1 d . C .
O45 O 0.7792(5) 0.3114(3) 0.30313(19) 0.0304(14) Uani 1 1 d . C .
O6W O 0.7747(5) 0.3523(3) 0.3902(2) 0.0311(15) Uani 1 1 d . C .
O46 O 0.7388(5) 0.2278(2) 0.39931(19) 0.0251(13) Uani 1 1 d . C .
O47 O 0.7001(5) 0.2994(3) 0.47359(19) 0.0289(14) Uani 1 1 d . C .
O8W O 0.5432(4) 0.3688(2) 0.41416(17) 0.057(2) Uani 1 1 d D C .
H8WA H 0.5079 0.3703 0.4421 0.085 Uiso 1 1 d RD . .
H8WB H 0.6015 0.3981 0.4200 0.085 Uiso 1 1 d RD . .
O7W O 0.5873(5) 0.2951(2) 0.34276(17) 0.0231(12) Uani 1 1 d . C .
O48 O 0.8314(5) 0.5052(3) 0.2518(2) 0.0342(15) Uani 1 1 d . . .
O49 O 0.8651(5) 0.2763(3) 0.2296(2) 0.0342(15) Uani 1 1 d . . .
O50 O 0.5361(5) 0.1597(2) 0.21276(19) 0.0274(13) Uani 1 1 d . . .
O51 O 0.2297(5) 0.3602(2) 0.24992(17) 0.0222(12) Uani 1 1 d . . .
O52 O 0.1352(4) 0.2601(3) 0.21372(18) 0.0245(12) Uani 1 1 d . . .
O53 O 0.3110(5) 0.5148(2) 0.24790(19) 0.0255(13) Uani 1 1 d . . .
O54 O 0.4599(6) 0.5170(3) 0.32205(18) 0.0342(16) Uani 1 1 d . . .
O55 O 0.4790(6) 0.5906(3) 0.2553(2) 0.0355(16) Uani 1 1 d . . .
O56 O 0.5866(5) 0.5201(3) 0.12325(18) 0.0252(13) Uani 1 1 d . . .
O57 O 0.6182(5) 0.2877(3) 0.09931(19) 0.0301(14) Uani 1 1 d . . .
O58 O 0.2098(5) 0.3892(3) 0.10323(18) 0.0253(13) Uani 1 1 d . . .
O59 O 0.1091(5) 0.4615(3) 0.2377(2) 0.0311(14) Uani 1 1 d . . .
O1W O 0.1940(9) 0.5468(4) 0.3598(3) 0.066(3) Uani 1 1 d . . .
H1WA H 0.1391 0.5620 0.3720 0.099 Uiso 1 1 d R . .
H1WB H 0.1820 0.5510 0.3312 0.099 Uiso 1 1 d R . .
O2W O 0.1617(11) 0.4883(5) 0.4371(4) 0.088(4) Uani 1 1 d D . .
H2WA H 0.1012 0.4705 0.4438 0.131 Uiso 1 1 d RD . .
H2WB H 0.2150 0.4815 0.4586 0.131 Uiso 1 1 d RD . .
O3W O 0.3700(8) 0.4677(4) 0.3954(4) 0.068(3) Uani 1 1 d D . .
H3WA H 0.4170 0.4853 0.3743 0.102 Uiso 1 1 d RD . .
H3WB H 0.4076 0.4725 0.4289 0.102 Uiso 1 1 d RD . .
O4W O 0.0419(7) 0.4486(4) 0.3528(3) 0.049(2) Uani 1 1 d . . .
H4WA H 0.0089 0.4254 0.3704 0.073 Uiso 1 1 d R . .
H4WB H 0.0353 0.4334 0.3260 0.073 Uiso 1 1 d R . .
O60 O 0.0366(5) 0.3233(3) 0.4151(2) 0.0275(13) Uani 1 1 d . . .
O61 O 0.3505(6) 0.3482(3) 0.5535(2) 0.0342(15) Uani 1 1 d . . .
O62 O 0.4016(4) 0.3896(3) 0.47485(19) 0.0369(17) Uani 1 1 d D . .
O63 O 0.6948(5) 0.2486(3) 0.5529(2) 0.0321(15) Uani 1 1 d . . .
O64 O 0.7685(5) 0.1145(3) 0.41292(18) 0.0245(12) Uani 1 1 d . . .
O65 O 0.3010(4) 0.1524(2) 0.30244(16) 0.0193(11) Uani 1 1 d . . .
O2 O 0.4886(5) 0.0922(2) 0.29307(17) 0.0220(12) Uani 1 1 d . . .
O3 O 0.0920(4) 0.2006(2) 0.29494(18) 0.0224(12) Uani 1 1 d . . .
O4 O 0.0473(5) 0.1232(3) 0.43256(19) 0.0261(13) Uani 1 1 d . . .
O5 O 0.3664(5) 0.1485(3) 0.57290(19) 0.0277(13) Uani 1 1 d . . .
O66 O 0.4418(5) 0.0096(2) 0.43342(19) 0.0244(12) Uani 1 1 d . . .
O5WA O 0.5710(12) 0.4156(7) 0.3556(4) 0.039(2) Uani 0.50 1 d P C 1
O5WB O 0.6144(12) 0.4582(4) 0.3745(3) 0.039(2) Uani 0.50 1 d PD D 2
O15W O 0.5982(9) 0.4324(4) 0.0372(2) 0.071(3) Uani 1 1 d . . .
O16W O 0.8118(6) 0.4949(3) 0.0441(3) 0.0385(17) Uani 1 1 d . . .
O17W O 0.9022(12) 0.4403(6) 0.4225(5) 0.107(5) Uani 1 1 d . . .
O23W O 0.8740(13) 0.0974(6) 0.1395(4) 0.097(5) Uani 1 1 d . . .
O21W O 0.6599(14) 0.0472(9) 0.1467(5) 0.130(7) Uani 1 1 d . . .
O24W O 0.5467(13) -0.0059(7) 0.3457(5) 0.044(2) Uiso 0.50 1 d P E 2
O20W O 0.7710(8) 0.1290(5) 0.2375(4) 0.079(4) Uani 1 1 d . . .
O19W O 0.9241(6) 0.1379(3) 0.3383(2) 0.0453(19) Uani 1 1 d . . .
O14W O 0.3450(5) 0.4840(3) 0.04021(19) 0.0296(14) Uani 1 1 d . . .
O11W O 0.1155(13) 0.1719(5) 0.1346(4) 0.094(4) Uani 1 1 d . . .
O22W O 0.8637(8) 0.2379(4) 0.1255(3) 0.055(2) Uani 1 1 d . . .
O10W O 0.0097(8) 0.3621(4) 0.1829(3) 0.057(2) Uani 1 1 d . . .
O9W O 0.2644(9) 0.1124(4) 0.2077(3) 0.069(3) Uani 1 1 d . . .
O18W O 0.9206(9) 0.3182(6) 0.4883(4) 0.083(4) Uani 1 1 d . . .
O25W O 0.0212(6) 0.3526(4) 0.3031(3) 0.047(2) Uani 1 1 d . . .
O13W O 0.4133(6) 0.3385(3) 0.0221(2) 0.0347(16) Uani 1 1 d . . .
O1E O 0.6206(13) 0.0145(7) 0.3693(5) 0.044(2) Uiso 0.50 1 d P F 1
O12W O 0.1915(17) 0.0920(7) 0.0093(7) 0.164(7) Uani 1 1 d . G 1

loop_
_atom_site_aniso_label
_atom_site_aniso_U_11
_atom_site_aniso_U_22
_atom_site_aniso_U_33
_atom_site_aniso_U_23
_atom_site_aniso_U_13
_atom_site_aniso_U_12
W1 0.02086(12) 0.01726(12) 0.01936(12) 0.00245(9) 0.00101(10) -0.00066(10)
W2 0.02464(13) 0.02354(13) 0.01506(11) 0.00255(10) 0.00247(10) -0.00350(11)
W3 0.02053(12) 0.02004(12) 0.01825(11) 0.00297(10) 0.00322(10) -0.00131(10)
W4 0.01803(11) 0.01923(12) 0.01629(11) 0.00231(9) 0.00155(9) 0.00117(10)
W5 0.01887(12) 0.01885(12) 0.01631(11) -0.00113(9) 0.00131(9) 0.00126(10)
W6 0.01922(12) 0.02351(13) 0.01733(11) 0.00201(10) 0.00001(10) 0.00036(10)
W7 0.02444(13) 0.02777(14) 0.02132(13) -0.00378(11) 0.00020(11) -0.00429(12)
W8 0.03183(15) 0.02401(14) 0.02160(13) -0.00363(11) 0.00574(11) -0.00039(12)
W9 0.02421(13) 0.02004(13) 0.02147(12) 0.00203(10) 0.00696(10) 0.00305(11)
W10 0.02541(13) 0.02171(13) 0.02317(13) 0.00285(10) 0.00677(11) 0.00385(11)
W11 0.02087(12) 0.02081(12) 0.01547(11) 0.00365(9) -0.00051(9) 0.00029(10)
W12 0.02413(13) 0.02644(14) 0.01607(11) -0.00047(10) 0.00430(10) 0.00267(11)
W13 0.02174(12) 0.02239(13) 0.01761(11) 0.00552(10) 0.00153(10) -0.00172(11)
W14 0.03338(16) 0.01978(13) 0.02714(14) 0.00042(11) 0.00340(12) -0.00133(12)
W15 0.01818(12) 0.02010(12) 0.01763(11) 0.00353(10) 0.00086(9) -0.00025(10)
W16 0.02220(13) 0.01902(12) 0.02133(12) 0.00078(10) 0.00456(10) 0.00273(10)
W17 0.01718(12) 0.03406(16) 0.02704(14) 0.01003(12) 0.00234(11) 0.00155(12)
W18 0.02328(13) 0.02966(15) 0.02439(13) 0.00506(12) -0.00256(11) -0.00582(12)
Co1 0.0412(6) 0.0266(5) 0.0256(5) 0.0011(4) 0.0079(5) 0.0017(5)
Co2 0.0181(15) 0.0197(15) 0.0191(14) 0.0113(12) 0.0016(12) -0.0035(12)
Co3 0.0205(6) 0.0204(6) 0.0149(5) 0.0020(5) 0.0012(5) -0.0002(5)
K1 0.0278(8) 0.0326(9) 0.0274(8) 0.0018(7) 0.0032(6) -0.0002(7)
K2 0.0277(7) 0.0242(7) 0.0215(7) -0.0018(6) 0.0019(6) -0.0050(6)
K3 0.0286(7) 0.0261(7) 0.0137(6) -0.0029(5) -0.0019(5) 0.0010(6)
K4 0.0369(9) 0.0286(9) 0.0324(9) -0.0015(7) -0.0052(7) -0.0003(7)
K5 0.0585(13) 0.0291(9) 0.0389(10) 0.0045(8) 0.0017(10) -0.0023(9)
K7 0.0444(11) 0.0480(12) 0.0325(9) -0.0029(9) 0.0055(9) -0.0039(10)
K8 0.0285(8) 0.0418(10) 0.0236(7) -0.0027(7) 0.0055(6) -0.0041(8)
K9 0.0287(9) 0.0559(13) 0.0424(11) 0.0071(10) -0.0040(8) 0.0016(9)
K10 0.0507(12) 0.0550(13) 0.0376(11) -0.0114(10) -0.0022(9) 0.0189(11)
K11 0.0338(9) 0.0617(12) 0.0343(8) -0.0303(8) 0.0172(7) -0.0175(9)
K12 0.0387(10) 0.0601(13) 0.0294(9) -0.0139(9) 0.0099(8) 0.0015(10)
Si1 0.0179(8) 0.0170(8) 0.0136(7) 0.0028(6) 0.0016(6) -0.0003(7)
Si2 0.0195(8) 0.0168(8) 0.0126(7) 0.0007(6) 0.0023(6) -0.0002(7)
O1 0.020(2) 0.024(2) 0.019(2) 0.0045(19) 0.0028(19) -0.001(2)
O6 0.026(3) 0.025(3) 0.017(2) 0.0042(19) 0.001(2) 0.000(2)
O7 0.029(3) 0.022(2) 0.019(2) 0.0034(19) 0.007(2) -0.001(2)
O8 0.028(3) 0.022(2) 0.014(2) 0.0032(18) 0.0008(19) -0.005(2)
O9 0.022(2) 0.016(2) 0.020(2) 0.0044(18) 0.0017(19) 0.0010(19)
O10 0.021(2) 0.017(2) 0.016(2) -0.0003(18) -0.0007(18) -0.0005(19)
O11 0.023(2) 0.018(2) 0.022(2) 0.0038(19) 0.000(2) 0.000(2)
O12 0.023(2) 0.020(2) 0.022(2) 0.0041(19) 0.0076(19) 0.001(2)
O13 0.022(2) 0.021(2) 0.017(2) 0.0065(18) 0.0021(18) 0.0026(19)
O14 0.018(2) 0.022(2) 0.017(2) 0.0009(18) -0.0021(18) -0.0002(19)
O15 0.029(3) 0.024(3) 0.016(2) 0.0025(19) 0.000(2) 0.000(2)
O16 0.020(2) 0.026(3) 0.022(2) 0.003(2) 0.000(2) -0.002(2)
O17 0.035(3) 0.024(3) 0.024(3) -0.004(2) 0.005(2) -0.006(2)
O18 0.026(3) 0.023(3) 0.022(2) 0.000(2) 0.004(2) -0.006(2)
O19 0.024(2) 0.017(2) 0.023(2) -0.0024(19) 0.004(2) 0.001(2)
O20 0.025(2) 0.022(2) 0.020(2) -0.0001(19) 0.004(2) -0.002(2)
O21 0.025(2) 0.025(3) 0.021(2) 0.008(2) 0.004(2) 0.001(2)
O22 0.036(3) 0.025(3) 0.023(2) -0.001(2) 0.014(2) 0.003(2)
O23 0.032(3) 0.019(2) 0.033(3) 0.006(2) 0.012(2) 0.005(2)
O24 0.037(3) 0.027(3) 0.021(2) -0.001(2) 0.010(2) 0.004(2)
O25 0.030(3) 0.027(3) 0.017(2) 0.009(2) 0.002(2) 0.006(2)
O26 0.022(2) 0.017(2) 0.013(2) 0.0043(17) -0.0008(18) -0.0024(19)
O27 0.027(3) 0.025(3) 0.016(2) 0.0033(19) 0.0037(19) -0.001(2)
O28 0.023(2) 0.032(3) 0.014(2) 0.006(2) 0.0044(19) 0.000(2)
O29 0.030(3) 0.023(2) 0.017(2) 0.0054(19) 0.000(2) 0.001(2)
O30 0.027(3) 0.020(2) 0.017(2) 0.0030(19) 0.0030(19) -0.001(2)
O31 0.022(2) 0.019(2) 0.017(2) -0.0011(18) 0.0041(18) 0.0015(19)
O32 0.017(2) 0.019(2) 0.020(2) 0.0034(18) -0.0015(18) 0.0005(18)
O33 0.020(2) 0.026(3) 0.017(2) -0.0011(19) -0.0010(19) 0.003(2)
O34 0.022(2) 0.021(2) 0.022(2) -0.0015(19) 0.0026(19) 0.007(2)
O35 0.027(3) 0.019(2) 0.019(2) -0.0003(19) 0.003(2) -0.001(2)
O36 0.022(2) 0.026(3) 0.015(2) -0.0007(19) 0.0033(18) 0.006(2)
O37 0.020(2) 0.022(2) 0.019(2) 0.0013(19) 0.0029(19) 0.002(2)
O38 0.020(2) 0.030(3) 0.022(2) 0.008(2) 0.004(2) 0.005(2)
O39 0.023(2) 0.026(3) 0.019(2) 0.0069(19) 0.0077(19) 0.000(2)
O40 0.018(2) 0.027(3) 0.015(2) 0.0050(19) 0.0018(18) -0.004(2)
O41 0.022(2) 0.025(3) 0.020(2) 0.005(2) 0.002(2) -0.001(2)
O42 0.017(2) 0.043(3) 0.030(3) 0.011(2) 0.006(2) -0.003(2)
O43 0.039(3) 0.029(3) 0.018(2) 0.005(2) -0.004(2) -0.004(2)
O44 0.028(3) 0.047(4) 0.025(3) 0.009(3) 0.001(2) -0.006(3)
O45 0.028(3) 0.041(3) 0.022(3) 0.005(2) -0.001(2) -0.004(3)
O6W 0.028(3) 0.037(3) 0.028(3) 0.003(2) -0.001(2) -0.003(3)
O46 0.024(3) 0.025(3) 0.026(3) 0.002(2) 0.001(2) -0.004(2)
O47 0.029(3) 0.035(3) 0.024(3) 0.000(2) 0.004(2) -0.006(2)
O8W 0.044(4) 0.062(5) 0.065(5) 0.001(4) 0.009(4) 0.000(4)
O7W 0.027(3) 0.024(3) 0.018(2) 0.0037(19) 0.000(2) -0.002(2)
O48 0.029(3) 0.048(4) 0.024(3) 0.008(3) -0.005(2) -0.014(3)
O49 0.023(3) 0.048(4) 0.033(3) 0.009(3) 0.012(2) 0.010(3)
O50 0.040(3) 0.017(2) 0.027(3) 0.003(2) 0.012(2) 0.009(2)
O51 0.024(2) 0.023(2) 0.019(2) 0.0036(19) 0.002(2) 0.006(2)
O52 0.018(2) 0.032(3) 0.022(2) 0.006(2) -0.001(2) -0.005(2)
O53 0.032(3) 0.018(2) 0.027(3) -0.001(2) 0.008(2) 0.005(2)
O54 0.056(4) 0.033(3) 0.014(2) -0.001(2) 0.005(2) -0.006(3)
O55 0.047(4) 0.021(3) 0.039(3) 0.006(2) 0.008(3) -0.009(3)
O56 0.031(3) 0.027(3) 0.018(2) 0.006(2) 0.003(2) -0.003(2)
O57 0.040(3) 0.031(3) 0.020(2) 0.005(2) 0.010(2) 0.006(3)
O58 0.022(2) 0.032(3) 0.020(2) 0.008(2) -0.005(2) 0.004(2)
O59 0.029(3) 0.035(3) 0.031(3) 0.005(2) 0.009(2) 0.013(2)
O1W 0.091(7) 0.040(4) 0.066(6) 0.010(4) -0.001(5) -0.003(5)
O2W 0.095(8) 0.107(8) 0.062(6) -0.037(6) 0.017(6) -0.024(7)
O3W 0.045(5) 0.059(6) 0.102(8) -0.001(5) 0.016(5) -0.010(4)
O4W 0.043(4) 0.045(4) 0.059(5) 0.003(4) 0.009(4) 0.005(3)
O60 0.024(3) 0.026(3) 0.034(3) -0.003(2) 0.008(2) 0.005(2)
O61 0.047(4) 0.038(3) 0.020(3) -0.004(2) 0.010(2) 0.000(3)
O62 0.051(4) 0.029(3) 0.031(3) 0.002(3) 0.010(3) -0.002(3)
O63 0.035(3) 0.040(3) 0.021(3) 0.001(2) 0.001(2) -0.006(3)
O64 0.020(2) 0.030(3) 0.024(2) 0.004(2) 0.002(2) 0.000(2)
O65 0.023(2) 0.020(2) 0.015(2) 0.0027(18) 0.0029(18) -0.002(2)
O2 0.026(3) 0.025(3) 0.015(2) -0.0003(19) 0.0044(19) 0.000(2)
O3 0.018(2) 0.026(3) 0.023(2) 0.004(2) -0.0016(19) 0.002(2)
O4 0.026(3) 0.025(3) 0.027(3) 0.004(2) 0.006(2) -0.002(2)
O5 0.031(3) 0.032(3) 0.021(2) 0.005(2) 0.005(2) -0.007(2)
O66 0.026(3) 0.016(2) 0.032(3) 0.008(2) 0.003(2) 0.002(2)
O5WA 0.043(5) 0.047(6) 0.028(4) -0.001(4) 0.007(4) -0.002(4)
O5WB 0.043(5) 0.047(6) 0.028(4) -0.001(4) 0.007(4) -0.002(4)
O15W 0.119(7) 0.072(5) 0.023(3) 0.008(3) 0.010(4) 0.064(5)
O16W 0.033(3) 0.034(3) 0.050(4) -0.003(3) 0.009(3) 0.002(3)
O17W 0.095(9) 0.122(10) 0.103(10) -0.034(8) 0.005(8) -0.042(8)
O23W 0.143(12) 0.078(8) 0.068(7) 0.012(6) -0.005(8) 0.022(8)
O21W 0.117(11) 0.202(18) 0.078(8) -0.028(10) 0.038(8) -0.008(12)
O20W 0.041(5) 0.082(7) 0.114(9) 0.024(7) 0.012(5) 0.001(5)
O19W 0.043(4) 0.052(4) 0.041(4) 0.024(3) 0.002(3) -0.008(3)
O14W 0.037(3) 0.029(3) 0.023(3) 0.002(2) 0.006(2) 0.005(3)
O11W 0.130(11) 0.075(8) 0.080(8) -0.001(6) 0.026(8) 0.008(8)
O22W 0.069(5) 0.055(5) 0.039(4) 0.013(4) 0.004(4) 0.003(4)
O10W 0.055(5) 0.072(6) 0.046(4) 0.006(4) 0.006(4) 0.009(4)
O9W 0.108(6) 0.059(5) 0.042(4) -0.009(4) 0.022(4) -0.055(4)
O18W 0.051(5) 0.109(9) 0.089(8) 0.019(7) 0.004(5) 0.007(6)
O25W 0.029(3) 0.060(5) 0.050(4) -0.006(4) -0.001(3) -0.006(3)
O13W 0.034(3) 0.048(4) 0.022(3) -0.009(3) 0.002(2) -0.009(3)
O12W 0.208(17) 0.083(9) 0.217(18) 0.058(10) 0.109(14) 0.048(11)

loop_
_atom_type_symbol
_atom_type_description
_atom_type_scat_dispersion_real
_atom_type_scat_dispersion_imag
_atom_type_scat_source
Co Co 0.3494 0.9721 'International Tables Vol C Tables 4.2.6.8 and 6.1.1.4'
H H 0.0000 0.0000 'International Tables Vol C Tables 4.2.6.8 and 6.1.1.4'
K K 0.2009 0.2494 'International Tables Vol C Tables 4.2.6.8 and 6.1.1.4'
O O 0.0106 0.0060 'International Tables Vol C Tables 4.2.6.8 and 6.1.1.4'
Si Si 0.0817 0.0704 'International Tables Vol C Tables 4.2.6.8 and 6.1.1.4'
W W -0.8490 6.8722 'International Tables Vol C Tables 4.2.6.8 and 6.1.1.4'

loop_
_geom_angle_atom_site_label_1
_geom_angle_atom_site_label_2
_geom_angle_atom_site_label_3
_geom_angle
O6 W1 O1 75.9(2)
O6 W1 O8 89.9(2)
O6 W1 O11 161.4(2)
O8 W1 O1 74.0(2)
O8 W1 O11 85.0(2)
O11 W1 O1 85.5(2)
O13 W1 O1 84.7(2)
O13 W1 O6 92.8(2)
O13 W1 O8 157.2(2)
O13 W1 O11 85.4(2)
O66 W1 O1 171.5(2)
O66 W1 O6 99.7(3)
O66 W1 O8 98.9(3)
O66 W1 O11 98.8(3)
O66 W1 O13 102.9(3)
O6 W2 O1 72.9(2)
O7 W2 O1 73.0(2)
O7 W2 O6 83.2(2)
O15 W2 O1 85.5(2)
O15 W2 O6 86.4(2)
O15 W2 O7 158.0(2)
O18 W2 O1 86.5(2)
O18 W2 O6 159.4(2)
O18 W2 O7 90.1(2)
O18 W2 O15 93.0(3)
O5 W2 O1 167.1(2)
O5 W2 O6 96.7(3)
O5 W2 O7 98.7(3)
O5 W2 O15 101.7(3)
O5 W2 O18 103.6(3)
O7 W3 O1 74.2(2)
O7 W3 O8 86.3(2)
O7 W3 O9 159.3(2)
O8 W3 O1 72.9(2)
O9 W3 O1 85.5(2)
O9 W3 O8 83.8(2)
O20 W3 O1 85.8(2)
O20 W3 O7 93.3(2)
O20 W3 O8 158.0(2)
O20 W3 O9 89.2(2)
O4 W3 O1 169.6(2)
O4 W3 O7 99.4(3)
O4 W3 O8 98.8(3)
O4 W3 O9 100.0(3)
O4 W3 O20 103.0(3)
O9 W4 O10 82.8(2)
O9 W4 O65 88.5(2)
O21 W4 O9 88.1(2)
O21 W4 O10 83.7(2)
O21 W4 O65 158.4(2)
O34 W4 O9 165.7(2)
O34 W4 O10 82.9(2)
O34 W4 O21 88.6(2)
O34 W4 O65 89.5(2)
O65 W4 O10 74.7(2)
O3 W4 O9 96.8(2)
O3 W4 O10 174.8(2)
O3 W4 O21 101.4(3)
O3 W4 O34 97.6(2)
O3 W4 O65 100.2(2)
O11 W5 O10 85.0(2)
O11 W5 O37 166.6(2)
O11 W5 O65 89.8(2)
O12 W5 O10 86.2(2)
O12 W5 O11 89.4(2)
O12 W5 O37 87.8(2)
O12 W5 O65 161.9(2)
O37 W5 O10 81.7(2)
O65 W5 O10 75.7(2)
O65 W5 O37 88.9(2)
O2 W5 O10 172.6(2)
O2 W5 O11 97.9(2)
O2 W5 O12 100.6(2)
O2 W5 O37 95.5(2)
O2 W5 O65 97.4(2)
O12 W6 O13 81.8(2)
O12 W6 O14 85.0(2)
O13 W6 O14 80.6(2)
O16 W6 O12 156.9(2)
O16 W6 O13 84.0(2)
O16 W6 O14 74.7(2)
O46 W6 O12 92.6(2)
O46 W6 O13 162.1(2)
O46 W6 O14 82.0(2)
O46 W6 O16 95.4(3)
O64 W6 O12 100.4(2)
O64 W6 O13 95.2(2)
O64 W6 O14 172.7(2)
O64 W6 O16 99.0(3)
O64 W6 O46 102.6(3)
O15 W7 O14 83.1(2)
O16 W7 O14 74.8(2)
O16 W7 O15 84.6(2)
O17 W7 O14 84.3(2)
O17 W7 O15 82.4(2)
O17 W7 O16 156.5(2)
O47 W7 O14 81.8(2)
O47 W7 O15 164.5(2)
O47 W7 O16 94.6(3)
O47 W7 O17 92.8(3)
O63 W7 O14 172.4(3)
O63 W7 O15 93.7(3)
O63 W7 O16 98.1(3)
O63 W7 O17 102.1(3)
O63 W7 O47 101.7(3)
O17 W8 O18 81.3(2)
O17 W8 O19 85.7(2)
O17 W8 O22 155.6(2)
O18 W8 O19 80.9(2)
O22 W8 O18 83.6(2)
O22 W8 O19 73.1(2)
O61 W8 O17 100.7(3)
O61 W8 O18 90.5(3)
O61 W8 O19 168.5(3)
O61 W8 O22 98.5(3)
O61 W8 O62 102.9(3)
O62 W8 O17 93.9(3)
O62 W8 O18 166.4(2)
O62 W8 O19 86.1(2)
O62 W8 O22 96.5(3)
O20 W9 O19 80.8(2)
O21 W9 O19 86.4(2)
O21 W9 O20 78.7(2)
O21 W9 O22 157.2(2)
O22 W9 O19 75.1(2)
O22 W9 O20 85.2(2)
O23 W9 O19 89.0(2)
O23 W9 O20 167.9(3)
O23 W9 O21 94.3(3)
O23 W9 O22 98.6(3)
O60 W9 O19 167.3(3)
O60 W9 O20 89.2(3)
O60 W9 O21 99.4(3)
O60 W9 O22 96.3(3)
O60 W9 O23 101.7(3)
O24 W10 O25 167.6(3)
O24 W10 O31 88.0(2)
O24 W10 O51 94.4(3)
O24 W10 O53 96.6(3)
O25 W10 O31 80.5(2)
O51 W10 O25 79.9(2)
O51 W10 O31 85.1(2)
O51 W10 O53 156.7(2)
O53 W10 O25 85.1(2)
O53 W10 O31 74.9(2)
O59 W10 O24 102.2(3)
O59 W10 O25 89.7(3)
O59 W10 O31 168.1(3)
O59 W10 O51 100.0(3)
O59 W10 O53 97.7(3)
O25 W11 O26 85.9(2)
O25 W11 O27 157.5(2)
O25 W11 O29 93.1(3)
O25 W11 O33 87.5(2)
O27 W11 O26 72.6(2)
O29 W11 O26 74.7(2)
O29 W11 O27 87.4(2)
O29 W11 O33 159.6(2)
O33 W11 O26 84.99(19)
O33 W11 O27 84.3(2)
O58 W11 O25 103.3(3)
O58 W11 O26 170.1(2)
O58 W11 O27 98.7(3)
O58 W11 O29 100.6(3)
O58 W11 O33 99.1(2)
O27 W12 O26 74.1(2)
O27 W12 O28 85.9(2)
O28 W12 O26 73.7(2)
O36 W12 O26 87.4(2)
O36 W12 O27 88.3(2)
O36 W12 O28 161.0(2)
O39 W12 O26 84.2(2)
O39 W12 O27 158.2(2)
O39 W12 O28 89.0(2)
O39 W12 O36 89.7(2)
O57 W12 O26 168.5(2)
O57 W12 O27 100.1(3)
O57 W12 O28 96.3(3)
O57 W12 O36 102.5(3)
O57 W12 O39 101.5(3)
O28 W13 O26 72.7(2)
O29 W13 O26 73.3(2)
O29 W13 O28 82.8(2)
O30 W13 O26 86.0(2)
O30 W13 O28 158.5(2)
O30 W13 O29 88.0(2)
O41 W13 O26 87.3(2)
O41 W13 O28 88.8(2)
O41 W13 O29 160.3(2)
O41 W13 O30 93.5(2)
O56 W13 O26 166.1(2)
O56 W13 O28 97.0(3)
O56 W13 O29 96.6(2)
O56 W13 O30 103.4(3)
O56 W13 O41 102.1(3)
O30 W14 O31 80.9(2)
O43 W14 O30 82.3(2)
O43 W14 O31 85.7(2)
O43 W14 O53 157.1(2)
O53 W14 O30 83.7(2)
O53 W14 O31 74.2(2)
O54 W14 O30 168.6(3)
O54 W14 O31 88.2(3)
O54 W14 O43 93.6(3)
O54 W14 O53 96.5(3)
O55 W14 O30 89.3(3)
O55 W14 O31 166.9(3)
O55 W14 O43 101.8(3)
O55 W14 O53 96.1(3)
O55 W14 O54 102.0(3)
O33 W15 O32 85.1(2)
O33 W15 O34 165.9(2)
O33 W15 O35 91.7(2)
O33 W15 O51 89.2(2)
O34 W15 O32 81.4(2)
O35 W15 O32 75.1(2)
O35 W15 O34 88.8(2)
O51 W15 O32 84.7(2)
O51 W15 O34 85.5(2)
O51 W15 O35 159.7(2)
O52 W15 O32 173.1(2)
O52 W15 O33 96.5(2)
O52 W15 O34 97.4(2)
O52 W15 O35 98.1(3)
O52 W15 O51 102.0(3)
O35 W16 O32 74.8(2)
O35 W16 O36 86.3(2)
O36 W16 O32 82.1(2)
O37 W16 O32 84.1(2)
O37 W16 O35 90.0(2)
O37 W16 O36 166.3(2)
O38 W16 O32 86.0(2)
O38 W16 O35 160.4(2)
O38 W16 O36 87.0(2)
O38 W16 O37 92.2(2)
O50 W16 O32 172.0(2)
O50 W16 O35 97.4(3)
O50 W16 O36 95.7(3)
O50 W16 O37 97.9(3)
O50 W16 O38 101.6(3)
O38 W17 O39 81.3(2)
O38 W17 O40 85.9(2)
O39 W17 O40 80.5(2)
O42 W17 O38 158.6(2)
O42 W17 O39 86.2(2)
O42 W17 O40 74.9(2)
O45 W17 O38 91.0(3)
O45 W17 O39 162.6(3)
O45 W17 O40 83.4(2)
O45 W17 O42 96.1(3)
O49 W17 O38 101.4(3)
O49 W17 O39 94.8(3)
O49 W17 O40 170.8(3)
O49 W17 O42 96.9(3)
O49 W17 O45 102.1(3)
O41 W18 O40 80.8(2)
O42 W18 O40 75.0(2)
O42 W18 O41 83.4(2)
O43 W18 O40 84.0(2)
O43 W18 O41 81.4(2)
O43 W18 O42 155.7(3)
O44 W18 O40 87.3(3)
O44 W18 O41 168.0(3)
O44 W18 O42 95.6(3)
O44 W18 O43 95.4(3)
O48 W18 O40 168.7(3)
O48 W18 O41 89.4(2)
O48 W18 O42 98.4(3)
O48 W18 O43 100.2(3)
O48 W18 O44 102.6(3)
O23 Co1 O24 94.3(2)
O23 Co1 O1W 176.1(3)
O23 Co1 O2W 93.2(4)
O23 Co1 O4W 91.1(3)
O24 Co1 O1W 89.5(3)
O24 Co1 O2W 172.4(4)
O1W Co1 O2W 83.0(5)
O3W Co1 O23 87.4(3)
O3W Co1 O24 88.9(4)
O3W Co1 O1W 92.0(4)
O3W Co1 O2W 92.7(5)
O3W Co1 O4W 177.0(4)
O4W Co1 O24 88.7(3)
O4W Co1 O1W 89.7(4)
O4W Co1 O2W 89.9(4)
O44 Co2 O40 79.2(2)
O45 Co2 O40 79.2(3)
O45 Co2 O44 94.2(3)
O45 Co2 O6W 90.6(3)
O45 Co2 O7W 87.6(3)
O45 Co2 O5WA 173.5(5)
O6W Co2 O40 166.3(3)
O6W Co2 O44 92.6(3)
O6W Co2 O7W 90.8(3)
O6W Co2 O5WA 94.8(5)
O7W Co2 O40 97.8(2)
O7W Co2 O44 176.2(3)
O5WA Co2 O40 96.0(4)
O5WA Co2 O44 89.1(5)
O5WA Co2 O7W 88.8(5)
O6W Co3 O14 168.9(2)
O6W Co3 O8W 93.3(2)
O46 Co3 O14 77.9(2)
O46 Co3 O6W 92.7(3)
O46 Co3 O8W 173.1(2)
O46 Co3 O7W 88.9(2)
O47 Co3 O14 78.0(2)
O47 Co3 O6W 96.3(3)
O47 Co3 O46 90.4(2)
O47 Co3 O8W 92.4(2)
O47 Co3 O7W 173.7(3)
O8W Co3 O14 96.5(2)
O7W Co3 O14 95.7(2)
O7W Co3 O6W 90.0(2)
O7W Co3 O8W 87.7(2)
O31 Si1 O26 109.0(3)
O32 Si1 O26 106.9(3)
O32 Si1 O31 110.8(3)
O32 Si1 O40 112.0(3)
O40 Si1 O26 107.3(3)
O40 Si1 O31 110.6(3)
O10 Si2 O1 107.3(3)
O10 Si2 O14 111.3(3)
O10 Si2 O19 111.7(3)
O14 Si2 O1 108.4(3)
O19 Si2 O1 108.1(3)
O19 Si2 O14 109.8(3)
W1 O1 W2 93.15(19)
W1 O1 W3 93.7(2)
W3 O1 W2 92.9(2)
Si2 O1 W1 123.9(3)
Si2 O1 W2 122.8(3)
Si2 O1 W3 122.0(3)
W1 O6 W2 118.0(3)
W3 O7 W2 119.3(3)
W1 O8 W3 119.2(3)
W4 O9 W3 145.8(3)
W5 O10 W4 92.33(18)
Si2 O10 W4 126.3(3)
Si2 O10 W5 126.4(3)
W5 O11 W1 146.9(3)
W5 O12 W6 152.2(3)
W1 O13 W6 154.7(3)
W7 O14 W6 91.48(18)
Co3 O14 W6 88.10(19)
Co3 O14 W7 88.64(18)
Si2 O14 W6 126.4(3)
Si2 O14 W7 127.0(3)
Si2 O14 Co3 123.4(3)
W2 O15 W7 146.8(3)
W6 O16 W7 117.5(3)
W7 O17 W8 159.6(3)
W2 O18 W8 146.4(3)
W9 O19 W8 93.3(2)
Si2 O19 W8 127.3(3)
Si2 O19 W9 128.3(3)
W3 O20 W9 151.5(3)
W4 O21 W9 156.7(3)
W9 O22 W8 116.5(3)
W9 O23 Co1 156.1(4)
W10 O24 Co1 162.0(4)
W11 O25 W10 152.4(3)
W12 O26 W11 93.94(18)
W13 O26 W11 93.13(17)
W13 O26 W12 96.19(19)
Si1 O26 W11 122.4(3)
Si1 O26 W12 122.2(3)
Si1 O26 W13 121.6(3)
W12 O27 W11 119.4(3)
W12 O28 W13 117.2(3)
W11 O29 W13 118.5(3)
W13 O30 W14 146.0(3)
W10 O31 W14 92.80(19)
Si1 O31 W10 128.7(3)
Si1 O31 W14 126.4(3)
W16 O32 W15 92.74(19)
Si1 O32 W15 125.9(3)
Si1 O32 W16 127.6(3)
W15 O33 W11 146.8(3)
W4 O34 W15 140.1(3)
W15 O35 W16 117.3(3)
W12 O36 W16 146.1(3)
W16 O37 W5 141.9(3)
W16 O38 W17 155.3(3)
W12 O39 W17 151.0(3)
W17 O40 Co2 85.5(2)
W18 O40 W17 91.97(19)
W18 O40 Co2 86.3(2)
Si1 O40 W17 127.2(3)
Si1 O40 W18 129.3(3)
Si1 O40 Co2 123.0(3)
W13 O41 W18 145.9(3)
W17 O42 W18 116.2(3)
W14 O43 W18 160.3(4)
W18 O44 Co2 107.1(3)
W17 O45 Co2 111.8(3)
Co2 O6W Co3 87.7(3)
W6 O46 Co3 112.0(3)
W7 O47 Co3 111.5(3)
Co3 O8W H8WA 116.0
Co3 O8W H8WB 95.8
H8WA O8W H8WB 100.8
Co2 O7W Co3 87.2(2)
W15 O51 W10 154.5(3)
W10 O53 W14 116.3(3)
Co1 O1W H1WA 110.0
Co1 O1W H1WB 109.9
H1WA O1W H1WB 108.8
Co1 O2W H2WA 111.0
Co1 O2W H2WB 111.0
H2WA O2W H2WB 107.9
Co1 O3W H3WA 117.1
Co1 O3W H3WB 126.9
H3WA O3W H3WB 110.5
Co1 O4W H4WA 111.1
Co1 O4W H4WB 110.5
H4WA O4W H4WB 107.9
W4 O65 W5 117.3(3)

loop_
_geom_bond_atom_site_label_1
_geom_bond_atom_site_label_2
_geom_bond_distance
W1 O1 2.309(6)
W1 O6 1.891(5)
W1 O8 1.936(6)
W1 O11 1.976(5)
W1 O13 1.844(5)
W1 O66 1.728(5)
W2 O1 2.328(5)
W2 O6 2.037(6)
W2 O7 1.984(6)
W2 O15 1.852(6)
W2 O18 1.801(6)
W2 O5 1.733(6)
W3 O1 2.322(5)
W3 O7 1.921(5)
W3 O8 1.981(6)
W3 O9 1.931(5)
W3 O20 1.819(6)
W3 O4 1.713(6)
W4 O9 1.910(5)
W4 O10 2.309(5)
W4 O21 1.901(6)
W4 O34 1.894(6)
W4 O65 1.924(5)
W4 O3 1.717(5)
W5 O10 2.258(5)
W5 O11 1.895(5)
W5 O12 1.882(5)
W5 O37 1.973(5)
W5 O65 1.934(5)
W5 O2 1.716(6)
W6 O12 1.936(5)
W6 O13 2.062(5)
W6 O14 2.314(5)
W6 O16 1.935(6)
W6 O46 1.773(6)
W6 O64 1.714(6)
W7 O14 2.309(5)
W7 O15 2.046(6)
W7 O16 1.938(6)
W7 O17 1.892(6)
W7 O47 1.800(6)
W7 O63 1.709(6)
W8 O17 1.899(6)
W8 O18 2.130(6)
W8 O19 2.302(5)
W8 O22 1.948(6)
W8 O61 1.724(6)
W8 O62 1.777(6)
W9 O19 2.232(5)
W9 O20 2.126(6)
W9 O21 1.911(6)
W9 O22 1.928(6)
W9 O23 1.759(6)
W9 O60 1.728(6)
W10 O24 1.769(6)
W10 O25 2.138(6)
W10 O31 2.258(5)
W10 O51 1.927(6)
W10 O53 1.931(6)
W10 O59 1.745(6)
W11 O25 1.812(6)
W11 O26 2.332(5)
W11 O27 1.984(6)
W11 O29 1.889(6)
W11 O33 1.965(6)
W11 O58 1.727(5)
W12 O26 2.301(5)
W12 O27 1.937(6)
W12 O28 1.973(6)
W12 O36 1.893(6)
W12 O39 1.853(5)
W12 O57 1.716(6)
W13 O26 2.296(5)
W13 O28 2.035(6)
W13 O29 2.020(6)
W13 O30 1.822(6)
W13 O41 1.818(5)
W13 O56 1.730(6)
W14 O30 2.108(5)
W14 O31 2.279(5)
W14 O43 1.885(7)
W14 O53 1.937(6)
W14 O54 1.775(6)
W14 O55 1.716(6)
W15 O32 2.284(5)
W15 O33 1.866(5)
W15 O34 1.929(5)
W15 O35 1.917(6)
W15 O51 1.891(6)
W15 O52 1.720(5)
W16 O32 2.275(5)
W16 O35 1.947(6)
W16 O36 1.964(5)
W16 O37 1.898(5)
W16 O38 1.853(6)
W16 O50 1.719(6)
W17 O38 1.949(6)
W17 O39 2.054(5)
W17 O40 2.276(6)
W17 O42 1.922(7)
W17 O45 1.774(6)
W17 O49 1.724(6)
W18 O40 2.270(5)
W18 O41 2.129(5)
W18 O42 1.929(7)
W18 O43 1.900(7)
W18 O44 1.759(6)
W18 O48 1.724(7)
Co1 O23 2.066(6)
Co1 O24 2.106(6)
Co1 O1W 2.107(9)
Co1 O2W 2.133(11)
Co1 O3W 2.033(9)
Co1 O4W 2.103(8)
Co2 O40 2.287(6)
Co2 O44 2.109(8)
Co2 O45 1.963(8)
Co2 O6W 2.045(7)
Co2 O7W 2.065(7)
Co2 O5WA 2.046(16)
Co3 O14 2.255(6)
Co3 O6W 2.070(7)
Co3 O46 2.055(6)
Co3 O47 2.054(6)
Co3 O8W 2.107(5)
Co3 O7W 2.068(5)
Si1 O26 1.662(5)
Si1 O31 1.633(6)
Si1 O32 1.623(6)
Si1 O40 1.629(5)
Si2 O1 1.649(6)
Si2 O10 1.625(5)
Si2 O14 1.636(5)
Si2 O19 1.631(6)
O8W H8WA 1.0013
O8W H8WB 0.9978
O1W H1WA 0.8811
O1W H1WB 0.8810
O2W H2WA 0.8966
O2W H2WB 0.8959
O3W H3WA 1.0026
O3W H3WB 1.0896
O4W H4WA 0.8940
O4W H4WB 0.8935

loop_
_geom_torsion_atom_site_label_1
_geom_torsion_atom_site_label_2
_geom_torsion_atom_site_label_3
_geom_torsion_atom_site_label_4
_geom_torsion
O1 W1 O6 W2 -1.9(3)
O1 W1 O8 W3 -3.1(2)
O1 W1 O11 W5 56.6(6)
O1 W1 O13 W6 -54.9(7)
O1 W2 O6 W1 1.9(3)
O1 W2 O7 W3 -6.3(3)
O1 W2 O15 W7 62.3(5)
O1 W2 O18 W8 -61.5(5)
O1 W3 O7 W2 6.3(3)
O1 W3 O8 W1 3.1(2)
O1 W3 O9 W4 -64.9(5)
O1 W3 O20 W9 53.3(6)
O1 Si2 O10 W4 63.7(4)
O1 Si2 O10 W5 -63.5(4)
O1 Si2 O14 W6 65.3(4)
O1 Si2 O14 W7 -61.2(4)
O1 Si2 O14 Co3 -178.7(3)
O1 Si2 O19 W8 65.6(4)
O1 Si2 O19 W9 -68.4(4)
O6 W1 O1 W2 1.5(2)
O6 W1 O1 W3 -91.7(2)
O6 W1 O1 Si2 135.2(4)
O6 W1 O8 W3 72.3(3)
O6 W1 O11 W5 56.5(11)
O6 W1 O13 W6 -130.5(7)
O6 W2 O1 W1 -1.4(2)
O6 W2 O1 W3 92.5(2)
O6 W2 O1 Si2 -135.8(4)
O6 W2 O7 W3 -80.5(3)
O6 W2 O15 W7 135.4(6)
O6 W2 O18 W8 -64.0(10)
O7 W2 O1 W1 -89.3(2)
O7 W2 O1 W3 4.6(2)
O7 W2 O1 Si2 136.3(4)
O7 W2 O6 W1 76.2(3)
O7 W2 O15 W7 73.7(9)
O7 W2 O18 W8 -134.4(5)
O7 W3 O1 W1 88.7(2)
O7 W3 O1 W2 -4.7(2)
O7 W3 O1 Si2 -136.9(4)
O7 W3 O8 W1 -71.6(3)
O7 W3 O9 W4 -76.3(9)
O7 W3 O20 W9 127.3(6)
O8 W1 O1 W2 95.4(2)
O8 W1 O1 W3 2.29(19)
O8 W1 O1 Si2 -130.9(4)
O8 W1 O6 W2 -75.4(3)
O8 W1 O11 W5 130.9(6)
O8 W1 O13 W6 -34.2(11)
O8 W3 O1 W1 -2.25(18)
O8 W3 O1 W2 -95.6(2)
O8 W3 O1 Si2 132.1(4)
O8 W3 O7 W2 79.6(3)
O8 W3 O9 W4 -138.1(6)
O8 W3 O20 W9 39.1(10)
O9 W3 O1 W1 -87.2(2)
O9 W3 O1 W2 179.5(2)
O9 W3 O1 Si2 47.2(4)
O9 W3 O7 W2 18.2(8)
O9 W3 O8 W1 90.2(3)
O9 W3 O20 W9 -32.2(6)
O9 W4 O10 W5 90.7(2)
O9 W4 O10 Si2 -49.4(4)
O9 W4 O21 W9 37.7(9)
O9 W4 O34 W15 156.4(7)
O9 W4 O65 W5 -83.3(3)
O10 W4 O9 W3 63.9(5)
O10 W4 O21 W9 -45.3(8)
O10 W4 O34 W15 149.1(5)
O10 W4 O65 W5 -0.4(2)
O10 W5 O11 W1 -57.0(6)
O10 W5 O12 W6 52.8(7)
O10 W5 O37 W16 -147.2(5)
O10 W5 O65 W4 0.4(3)
O10 Si2 O1 W1 60.2(4)
O10 Si2 O1 W2 -179.0(3)
O10 Si2 O1 W3 -60.6(4)
O10 Si2 O14 W6 -52.5(4)
O10 Si2 O14 W7 -179.1(3)
O10 Si2 O14 Co3 63.5(4)
O10 Si2 O19 W8 -176.6(3)
O10 Si2 O19 W9 49.5(5)
O11 W1 O1 W2 -178.5(2)
O11 W1 O1 W3 88.3(2)
O11 W1 O1 Si2 -44.8(3)
O11 W1 O6 W2 -1.8(9)
O11 W1 O8 W3 -89.8(3)
O11 W1 O13 W6 31.0(7)
O11 W5 O10 W4 -91.4(2)
O11 W5 O10 Si2 48.7(4)
O11 W5 O12 W6 -32.3(7)
O11 W5 O37 W16 -155.9(8)
O11 W5 O65 W4 85.3(3)
O12 W5 O10 W4 178.9(2)
O12 W5 O10 Si2 -41.0(4)
O12 W5 O11 W1 29.3(6)
O12 W5 O37 W16 126.3(5)
O12 W5 O65 W4 -2.1(9)
O12 W6 O13 W1 -30.3(7)
O12 W6 O14 W7 177.1(2)
O12 W6 O14 Co3 -94.3(2)
O12 W6 O14 Si2 37.1(4)
O12 W6 O16 W7 -40.7(8)
O12 W6 O46 Co3 85.7(3)
O13 W1 O1 W2 -92.7(2)
O13 W1 O1 W3 174.1(2)
O13 W1 O1 Si2 41.0(3)
O13 W1 O6 W2 82.0(3)
O13 W1 O8 W3 -24.5(7)
O13 W1 O11 W5 -28.4(6)
O13 W6 O12 W5 29.8(7)
O13 W6 O14 W7 94.6(2)
O13 W6 O14 Co3 -176.8(2)
O13 W6 O14 Si2 -45.4(4)
O13 W6 O16 W7 -93.0(3)
O13 W6 O46 Co3 14.7(9)
O14 W6 O12 W5 -51.3(7)
O14 W6 O13 W1 56.0(7)
O14 W6 O16 W7 -11.2(3)
O14 W6 O46 Co3 1.2(3)
O14 W7 O15 W2 -60.7(5)
O14 W7 O16 W6 11.2(3)
O14 W7 O17 W8 36.5(10)
O14 W7 O47 Co3 -0.8(3)
O14 Co3 O6W Co2 136.3(11)
O14 Co3 O46 W6 -1.2(3)
O14 Co3 O47 W7 0.9(3)
O14 Co3 O7W Co2 174.2(2)
O14 Si2 O1 W1 -60.1(4)
O14 Si2 O1 W2 60.7(4)
O14 Si2 O1 W3 179.1(3)
O14 Si2 O10 W4 -177.8(3)
O14 Si2 O10 W5 55.0(4)
O14 Si2 O19 W8 -52.5(4)
O14 Si2 O19 W9 173.5(3)
O15 W2 O1 W1 86.2(2)
O15 W2 O1 W3 -179.9(2)
O15 W2 O1 Si2 -48.2(4)
O15 W2 O6 W1 -84.5(3)
O15 W2 O7 W3 -18.2(8)
O15 W2 O18 W8 23.8(6)
O15 W7 O14 W6 -94.5(2)
O15 W7 O14 Co3 177.4(2)
O15 W7 O14 Si2 45.2(4)
O15 W7 O16 W6 95.5(3)
O15 W7 O17 W8 -47.3(10)
O15 W7 O47 Co3 -13.2(12)
O16 W6 O12 W5 -22.9(11)
O16 W6 O13 W1 131.4(7)
O16 W6 O14 W7 8.3(2)
O16 W6 O14 Co3 96.9(2)
O16 W6 O14 Si2 -131.7(4)
O16 W6 O46 Co3 -72.5(3)
O16 W7 O14 W6 -8.3(2)
O16 W7 O14 Co3 -96.4(2)
O16 W7 O14 Si2 131.4(4)
O16 W7 O15 W2 -135.9(6)
O16 W7 O17 W8 9.7(15)
O16 W7 O47 Co3 73.0(3)
O17 W7 O14 W6 -177.5(2)
O17 W7 O14 Co3 94.4(2)
O17 W7 O14 Si2 -37.8(4)
O17 W7 O15 W2 24.4(6)
O17 W7 O16 W6 38.9(8)
O17 W7 O47 Co3 -84.6(3)
O17 W8 O18 W2 -24.6(5)
O17 W8 O19 W9 177.4(2)
O17 W8 O19 Si2 31.8(4)
O17 W8 O22 W9 -43.0(8)
O18 W2 O1 W1 179.6(2)
O18 W2 O1 W3 -86.5(2)
O18 W2 O1 Si2 45.1(4)
O18 W2 O6 W1 4.5(9)
O18 W2 O7 W3 80.0(3)
O18 W2 O15 W7 -24.0(6)
O18 W8 O17 W7 47.1(10)
O18 W8 O19 W9 95.6(2)
O18 W8 O19 Si2 -50.0(4)
O18 W8 O22 W9 -94.8(3)
O19 W8 O17 W7 -34.4(10)
O19 W8 O18 W2 62.4(5)
O19 W8 O22 W9 -12.4(3)
O19 W9 O20 W3 -54.3(6)
O19 W9 O21 W4 42.3(8)
O19 W9 O22 W8 12.6(3)
O19 W9 O23 Co1 -160.0(9)
O19 Si2 O1 W1 -179.1(3)
O19 Si2 O1 W2 -58.4(4)
O19 Si2 O1 W3 60.0(4)
O19 Si2 O10 W4 -54.7(4)
O19 Si2 O10 W5 178.1(3)
O19 Si2 O14 W6 -176.7(3)
O19 Si2 O14 W7 56.7(4)
O19 Si2 O14 Co3 -60.7(4)
O20 W3 O1 W1 -176.7(2)
O20 W3 O1 W2 89.9(2)
O20 W3 O1 Si2 -42.3(4)
O20 W3 O7 W2 -78.4(3)
O20 W3 O8 W1 18.0(8)
O20 W3 O9 W4 21.0(5)
O20 W9 O19 W8 -97.0(2)
O20 W9 O19 Si2 48.0(4)
O20 W9 O21 W4 -39.0(8)
O20 W9 O22 W8 94.4(3)
O20 W9 O23 Co1 167.4(7)
O21 W4 O9 W3 -20.0(5)
O21 W4 O10 W5 179.5(2)
O21 W4 O10 Si2 39.4(4)
O21 W4 O34 W15 -127.0(5)
O21 W4 O65 W5 -2.4(8)
O21 W9 O19 W8 -176.1(2)
O21 W9 O19 Si2 -31.1(4)
O21 W9 O20 W3 33.8(6)
O21 W9 O22 W8 49.5(8)
O21 W9 O23 Co1 113.7(9)
O22 W8 O17 W7 -5.1(15)
O22 W8 O18 W2 136.3(6)
O22 W8 O19 W9 9.5(2)
O22 W8 O19 Si2 -136.0(4)
O22 W9 O19 W8 -9.5(2)
O22 W9 O19 Si2 135.5(4)
O22 W9 O20 W3 -130.0(7)
O22 W9 O21 W4 6.8(13)
O22 W9 O23 Co1 -85.2(9)
O23 W9 O19 W8 89.6(2)
O23 W9 O19 Si2 -125.4(4)
O23 W9 O20 W3 -21.2(16)
O23 W9 O21 W4 131.1(9)
O23 W9 O22 W8 -74.1(4)
O23 Co1 O24 W10 130.7(12)
O24 W10 O25 W11 32.2(17)
O24 W10 O31 W14 -88.4(2)
O24 W10 O31 Si1 128.5(4)
O24 W10 O51 W15 -135.0(7)
O24 W10 O53 W14 74.2(4)
O24 Co1 O23 W9 -123.6(9)
O25 W10 O24 Co1 178.6(8)
O25 W10 O31 W14 96.4(2)
O25 W10 O31 Si1 -46.7(4)
O25 W10 O51 W15 33.8(7)
O25 W10 O53 W14 -93.4(3)
O25 W11 O26 W12 173.3(2)
O25 W11 O26 W13 -90.3(2)
O25 W11 O26 Si1 40.7(3)
O25 W11 O27 W12 -17.0(8)
O25 W11 O29 W13 79.5(3)
O25 W11 O33 W15 -25.3(6)
O26 W11 O25 W10 -54.1(7)
O26 W11 O27 W12 0.3(3)
O26 W11 O29 W13 -5.3(3)
O26 W11 O33 W15 60.8(5)
O26 W12 O27 W11 -0.3(3)
O26 W12 O28 W13 3.8(2)
O26 W12 O36 W16 -60.2(5)
O26 W12 O39 W17 61.8(7)
O26 W13 O28 W12 -3.8(2)
O26 W13 O29 W11 5.4(3)
O26 W13 O30 W14 64.1(5)
O26 W13 O41 W18 -60.2(5)
O26 Si1 O31 W10 66.2(4)
O26 Si1 O31 W14 -65.7(4)
O26 Si1 O32 W15 -63.2(4)
O26 Si1 O32 W16 66.0(4)
O26 Si1 O40 W17 -66.4(4)
O26 Si1 O40 W18 66.1(4)
O26 Si1 O40 Co2 -178.4(3)
O27 W11 O25 W10 -37.6(12)
O27 W11 O26 W12 -0.20(19)
O27 W11 O26 W13 96.2(2)
O27 W11 O26 Si1 -132.7(4)
O27 W11 O29 W13 -77.9(3)
O27 W11 O33 W15 133.7(6)
O27 W12 O26 W11 0.2(2)
O27 W12 O26 W13 -93.4(2)
O27 W12 O26 Si1 132.9(4)
O27 W12 O28 W13 78.4(3)
O27 W12 O36 W16 -134.3(6)
O27 W12 O39 W17 59.0(10)
O28 W12 O26 W11 90.6(2)
O28 W12 O26 W13 -3.00(19)
O28 W12 O26 Si1 -136.7(4)
O28 W12 O27 W11 -74.4(3)
O28 W12 O36 W16 -62.1(10)
O28 W12 O39 W17 135.4(7)
O28 W13 O26 W11 -91.4(2)
O28 W13 O26 W12 2.92(18)
O28 W13 O26 Si1 137.0(4)
O28 W13 O29 W11 79.5(3)
O28 W13 O30 W14 72.8(9)
O28 W13 O41 W18 -132.9(6)
O29 W11 O25 W10 -128.5(7)
O29 W11 O26 W12 -92.3(2)
O29 W11 O26 W13 4.1(2)
O29 W11 O26 Si1 135.1(4)
O29 W11 O27 W12 75.0(3)
O29 W11 O33 W15 67.0(10)
O29 W13 O26 W11 -3.9(2)
O29 W13 O26 W12 90.5(2)
O29 W13 O26 Si1 -135.5(4)
O29 W13 O28 W12 -78.5(3)
O29 W13 O30 W14 137.5(6)
O29 W13 O41 W18 -68.4(10)
O30 W13 O26 W11 85.3(2)
O30 W13 O26 W12 179.6(2)
O30 W13 O26 Si1 -46.3(3)
O30 W13 O28 W12 -12.9(8)
O30 W13 O29 W11 -81.0(3)
O30 W13 O41 W18 25.6(6)
O30 W14 O31 W10 -95.0(2)
O30 W14 O31 Si1 49.4(3)
O30 W14 O43 W18 -46.9(10)
O30 W14 O53 W10 94.1(3)
O31 W10 O24 Co1 156.0(12)
O31 W10 O25 W11 55.1(7)
O31 W10 O51 W15 -47.4(7)
O31 W10 O53 W14 -11.9(3)
O31 W14 O30 W13 -64.3(5)
O31 W14 O43 W18 34.5(10)
O31 W14 O53 W10 11.8(3)
O31 Si1 O26 W11 -57.9(4)
O31 Si1 O26 W12 -177.6(3)
O31 Si1 O26 W13 59.9(4)
O31 Si1 O32 W15 55.5(4)
O31 Si1 O32 W16 -175.3(3)
O31 Si1 O40 W17 174.8(3)
O31 Si1 O40 W18 -52.7(4)
O31 Si1 O40 Co2 62.8(4)
O32 W15 O33 W11 -59.7(5)
O32 W15 O34 W4 -151.0(5)
O32 W15 O35 W16 1.3(3)
O32 W15 O51 W10 50.5(7)
O32 W16 O35 W15 -1.3(3)
O32 W16 O36 W12 60.8(5)
O32 W16 O37 W5 144.9(5)
O32 W16 O38 W17 -43.4(8)
O32 Si1 O26 W11 61.9(4)
O32 Si1 O26 W12 -57.8(4)
O32 Si1 O26 W13 179.8(3)
O32 Si1 O31 W10 -51.2(4)
O32 Si1 O31 W14 176.9(3)
O32 Si1 O40 W17 50.6(4)
O32 Si1 O40 W18 -176.9(3)
O32 Si1 O40 Co2 -61.4(4)
O33 W11 O25 W10 31.1(7)
O33 W11 O26 W12 85.4(2)
O33 W11 O26 W13 -178.2(2)
O33 W11 O26 Si1 -47.1(3)
O33 W11 O27 W12 -86.2(3)
O33 W11 O29 W13 -11.7(9)
O33 W15 O32 W16 -94.1(2)
O33 W15 O32 Si1 48.0(4)
O33 W15 O34 W4 -168.1(7)
O33 W15 O35 W16 85.7(3)
O33 W15 O51 W10 -34.7(7)
O34 W4 O9 W3 56.6(12)
O34 W4 O10 W5 -91.1(2)
O34 W4 O10 Si2 128.8(4)
O34 W4 O21 W9 -128.3(9)
O34 W4 O65 W5 82.5(3)
O34 W15 O32 W16 90.1(2)
O34 W15 O32 Si1 -127.8(4)
O34 W15 O33 W11 -42.8(13)
O34 W15 O35 W16 -80.1(3)
O34 W15 O51 W10 132.2(7)
O35 W15 O32 W16 -0.96(19)
O35 W15 O32 Si1 141.1(4)
O35 W15 O33 W11 -134.7(6)
O35 W15 O34 W4 -75.8(5)
O35 W15 O51 W10 58.2(11)
O35 W16 O32 W15 0.95(19)
O35 W16 O32 Si1 -140.1(4)
O35 W16 O36 W12 136.0(6)
O35 W16 O37 W5 70.2(5)
O35 W16 O38 W17 -31.2(13)
O36 W12 O26 W11 -88.8(2)
O36 W12 O26 W13 177.6(2)
O36 W12 O26 Si1 43.9(3)
O36 W12 O27 W11 87.5(3)
O36 W12 O28 W13 5.8(8)
O36 W12 O39 W17 -25.6(7)
O36 W16 O32 W15 89.2(2)
O36 W16 O32 Si1 -51.8(4)
O36 W16 O35 W15 -84.1(3)
O36 W16 O37 W5 144.2(8)
O36 W16 O38 W17 38.9(8)
O37 W5 O10 W4 90.6(2)
O37 W5 O10 Si2 -129.3(4)
O37 W5 O11 W1 -48.3(13)
O37 W5 O12 W6 134.6(7)
O37 W5 O65 W4 -81.4(3)
O37 W16 O32 W15 -90.6(2)
O37 W16 O32 Si1 128.3(4)
O37 W16 O35 W15 82.6(3)
O37 W16 O36 W12 61.6(12)
O37 W16 O38 W17 -127.4(8)
O38 W16 O32 W15 176.7(2)
O38 W16 O32 Si1 35.7(4)
O38 W16 O35 W15 -13.9(9)
O38 W16 O36 W12 -25.6(6)
O38 W16 O37 W5 -129.3(5)
O38 W17 O39 W12 26.2(7)
O38 W17 O40 W18 -179.7(2)
O38 W17 O40 Co2 94.2(2)
O38 W17 O40 Si1 -34.5(4)
O38 W17 O42 W18 39.3(9)
O38 W17 O45 Co2 -89.2(3)
O39 W12 O26 W11 -178.7(2)
O39 W12 O26 W13 87.7(2)
O39 W12 O26 Si1 -46.0(3)
O39 W12 O27 W11 2.6(8)
O39 W12 O28 W13 -80.4(3)
O39 W12 O36 W16 24.0(6)
O39 W17 O38 W16 -37.7(8)
O39 W17 O40 W18 -97.8(2)
O39 W17 O40 Co2 176.0(2)
O39 W17 O40 Si1 47.3(4)
O39 W17 O42 W18 93.4(3)
O39 W17 O45 Co2 -26.1(11)
O40 W17 O38 W16 43.3(8)
O40 W17 O39 W12 -61.1(7)
O40 W17 O42 W18 12.2(3)
O40 W17 O45 Co2 -3.4(3)
O40 W18 O41 W13 59.0(6)
O40 W18 O42 W17 -12.2(3)
O40 W18 O43 W14 -33.7(10)
O40 W18 O44 Co2 2.2(3)
O40 Co2 O44 W18 -2.2(3)
O40 Co2 O45 W17 3.5(3)
O40 Co2 O6W Co3 -144.5(12)
O40 Co2 O7W Co3 -175.1(2)
O40 Si1 O26 W11 -177.8(3)
O40 Si1 O26 W12 62.5(4)
O40 Si1 O26 W13 -59.9(4)
O40 Si1 O31 W10 -176.0(3)
O40 Si1 O31 W14 52.0(4)
O40 Si1 O32 W15 179.6(3)
O40 Si1 O32 W16 -51.2(4)
O41 W13 O26 W11 179.0(2)
O41 W13 O26 W12 -86.7(2)
O41 W13 O26 Si1 47.4(4)
O41 W13 O28 W12 83.7(3)
O41 W13 O29 W11 13.9(9)
O41 W13 O30 W14 -22.9(6)
O41 W18 O40 W17 94.8(2)
O41 W18 O40 Co2 -179.8(2)
O41 W18 O40 Si1 -49.2(4)
O41 W18 O42 W17 -94.4(3)
O41 W18 O43 W14 47.8(10)
O41 W18 O44 Co2 12.3(16)
O42 W17 O38 W16 17.2(13)
O42 W17 O39 W12 -136.4(7)
O42 W17 O40 W18 -9.3(2)
O42 W17 O40 Co2 -95.4(2)
O42 W17 O40 Si1 135.9(4)
O42 W17 O45 Co2 70.6(4)
O42 W18 O40 W17 9.2(2)
O42 W18 O40 Co2 94.6(2)
O42 W18 O40 Si1 -134.8(4)
O42 W18 O41 W13 134.7(6)
O42 W18 O43 W14 -4.0(15)
O42 W18 O44 Co2 -72.4(3)
O43 W14 O30 W13 22.5(6)
O43 W14 O31 W10 -177.9(2)
O43 W14 O31 Si1 -33.5(4)
O43 W14 O53 W10 41.3(8)
O43 W18 O40 W17 177.0(2)
O43 W18 O40 Co2 -97.6(2)
O43 W18 O40 Si1 33.0(4)
O43 W18 O41 W13 -26.3(6)
O43 W18 O42 W17 -43.0(8)
O43 W18 O44 Co2 85.9(3)
O44 W18 O40 W17 -87.3(3)
O44 W18 O40 Co2 -2.0(3)
O44 W18 O40 Si1 128.7(4)
O44 W18 O41 W13 48.8(16)
O44 W18 O42 W17 73.5(4)
O44 W18 O43 W14 -120.5(10)
O44 Co2 O40 W17 93.9(2)
O44 Co2 O40 W18 1.7(2)
O44 Co2 O40 Si1 -133.9(4)
O44 Co2 O45 W17 -74.7(4)
O44 Co2 O6W Co3 162.6(3)
O44 Co2 O7W Co3 -136(5)
O45 W17 O38 W16 126.6(8)
O45 W17 O39 W12 -38.3(13)
O45 W17 O40 W18 88.9(2)
O45 W17 O40 Co2 2.7(3)
O45 W17 O40 Si1 -125.9(4)
O45 W17 O42 W18 -69.3(4)
O45 Co2 O40 W17 -2.5(2)
O45 Co2 O40 W18 -94.8(3)
O45 Co2 O40 Si1 129.7(4)
O45 Co2 O44 W18 75.9(4)
O45 Co2 O6W Co3 -103.2(3)
O45 Co2 O7W Co3 106.2(3)
O6W Co2 O40 W17 39.7(13)
O6W Co2 O40 W18 -52.5(13)
O6W Co2 O40 Si1 171.9(11)
O6W Co2 O44 W18 166.7(4)
O6W Co2 O45 W17 -167.4(4)
O6W Co2 O7W Co3 15.6(3)
O6W Co3 O14 W6 -31.7(13)
O6W Co3 O14 W7 59.8(13)
O6W Co3 O14 Si2 -165.3(11)
O6W Co3 O46 W6 172.8(3)
O6W Co3 O47 W7 -169.4(3)
O6W Co3 O7W Co2 -15.4(3)
O46 W6 O12 W5 -133.1(7)
O46 W6 O13 W1 42.4(12)
O46 W6 O14 W7 -89.6(2)
O46 W6 O14 Co3 -1.0(2)
O46 W6 O14 Si2 130.4(4)
O46 W6 O16 W7 69.0(3)
O46 Co3 O14 W6 0.85(19)
O46 Co3 O14 W7 92.4(2)
O46 Co3 O14 Si2 -132.8(4)
O46 Co3 O6W Co2 104.5(3)
O46 Co3 O47 W7 -76.6(3)
O46 Co3 O7W Co2 -108.2(3)
O47 W7 O14 W6 88.8(3)
O47 W7 O14 Co3 0.7(2)
O47 W7 O14 Si2 -131.5(4)
O47 W7 O15 W2 -48.3(13)
O47 W7 O16 W6 -69.0(3)
O47 W7 O17 W8 117.9(10)
O47 Co3 O14 W6 -92.1(2)
O47 Co3 O14 W7 -0.6(2)
O47 Co3 O14 Si2 134.2(4)
O47 Co3 O6W Co2 -164.8(3)
O47 Co3 O46 W6 76.5(3)
O47 Co3 O7W Co2 169(2)
O8W Co3 O14 W6 176.82(18)
O8W Co3 O14 W7 -91.7(2)
O8W Co3 O14 Si2 43.2(4)
O8W Co3 O6W Co2 -72.1(3)
O8W Co3 O46 W6 -37(2)
O8W Co3 O47 W7 97.0(3)
O8W Co3 O7W Co2 77.8(2)
O7W Co2 O40 W17 -88.5(2)
O7W Co2 O40 W18 179.2(2)
O7W Co2 O40 Si1 43.7(4)
O7W Co2 O44 W18 -42(5)
O7W Co2 O45 W17 101.9(3)
O7W Co2 O6W Co3 -15.6(3)
O7W Co3 O14 W6 88.5(2)
O7W Co3 O14 W7 -180.0(2)
O7W Co3 O14 Si2 -45.2(4)
O7W Co3 O6W Co2 15.6(3)
O7W Co3 O46 W6 -97.2(3)
O7W Co3 O47 W7 7(3)
O48 W18 O40 W17 64.5(14)
O48 W18 O40 Co2 149.8(13)
O48 W18 O40 Si1 -79.5(14)
O48 W18 O41 W13 -126.7(6)
O48 W18 O42 W17 177.2(3)
O48 W18 O43 W14 135.6(10)
O48 W18 O44 Co2 -172.3(3)
O49 W17 O38 W16 -130.9(8)
O49 W17 O39 W12 127.0(7)
O49 W17 O40 W18 -37.7(17)
O49 W17 O40 Co2 -123.9(16)
O49 W17 O40 Si1 107.4(16)
O49 W17 O42 W18 -172.2(3)
O49 W17 O45 Co2 169.0(4)
O50 W16 O32 W15 14.2(18)
O50 W16 O32 Si1 -126.9(17)
O50 W16 O35 W15 -179.4(3)
O50 W16 O36 W12 -127.0(6)
O50 W16 O37 W5 -27.2(5)
O50 W16 O38 W17 134.1(8)
O51 W10 O24 Co1 -119.0(12)
O51 W10 O25 W11 -31.6(7)
O51 W10 O31 W14 177.0(2)
O51 W10 O31 Si1 33.8(4)
O51 W10 O53 W14 -43.6(7)
O51 W15 O32 W16 176.3(2)
O51 W15 O32 Si1 -41.6(4)
O51 W15 O33 W11 25.0(6)
O51 W15 O34 W4 123.7(5)
O51 W15 O35 W16 -6.7(8)
O52 W15 O32 W16 10(2)
O52 W15 O32 Si1 151.8(18)
O52 W15 O33 W11 127.0(6)
O52 W15 O34 W4 22.1(5)
O52 W15 O35 W16 -177.4(3)
O52 W15 O51 W10 -131.1(7)
O53 W10 O24 Co1 81.5(12)
O53 W10 O25 W11 130.5(7)
O53 W10 O31 W14 9.0(2)
O53 W10 O31 Si1 -134.1(4)
O53 W10 O51 W15 -16.8(11)
O53 W14 O30 W13 -139.2(6)
O53 W14 O31 W10 -9.0(2)
O53 W14 O31 Si1 135.4(4)
O53 W14 O43 W18 6.1(15)
O54 W14 O30 W13 -47.4(17)
O54 W14 O31 W10 88.3(3)
O54 W14 O31 Si1 -127.3(4)
O54 W14 O43 W18 122.4(10)
O54 W14 O53 W10 -74.4(4)
O55 W14 O30 W13 124.5(6)
O55 W14 O31 W10 -52.8(13)
O55 W14 O31 Si1 91.6(13)
O55 W14 O43 W18 -134.5(10)
O55 W14 O53 W10 -177.3(4)
O56 W13 O26 W11 -47.9(11)
O56 W13 O26 W12 46.4(11)
O56 W13 O26 Si1 -179.5(9)
O56 W13 O28 W12 -174.2(3)
O56 W13 O29 W11 175.8(3)
O56 W13 O30 W14 -126.2(5)
O56 W13 O41 W18 130.1(6)
O57 W12 O26 W11 60.7(13)
O57 W12 O26 W13 -32.9(13)
O57 W12 O26 Si1 -166.6(12)
O57 W12 O27 W11 -170.2(3)
O57 W12 O28 W13 178.1(3)
O57 W12 O36 W16 125.8(6)
O57 W12 O39 W17 -128.3(7)
O58 W11 O25 W10 129.9(7)
O58 W11 O26 W12 -29.6(14)
O58 W11 O26 W13 66.8(14)
O58 W11 O26 Si1 -162.1(12)
O58 W11 O27 W12 175.4(3)
O58 W11 O29 W13 -176.3(3)
O58 W11 O33 W15 -128.4(6)
O59 W10 O24 Co1 -17.8(13)
O59 W10 O25 W11 -131.7(8)
O59 W10 O31 W14 61.1(13)
O59 W10 O31 Si1 -82.1(13)
O59 W10 O51 W15 121.7(7)
O59 W10 O53 W14 177.6(3)
O1W Co1 O23 W9 67(6)
O1W Co1 O24 W10 -50.0(12)
O2W Co1 O23 W9 55.1(10)
O2W Co1 O24 W10 -39(4)
O3W Co1 O23 W9 147.7(10)
O3W Co1 O24 W10 -142.1(12)
O4W Co1 O23 W9 -34.9(9)
O4W Co1 O24 W10 39.7(12)
O60 W9 O19 W8 -58.2(12)
O60 W9 O19 Si2 86.8(12)
O60 W9 O20 W3 133.6(7)
O60 W9 O21 W4 -126.3(9)
O60 W9 O22 W8 -177.0(3)
O60 W9 O23 Co1 13.2(10)
O61 W8 O17 W7 136.0(10)
O61 W8 O18 W2 -125.3(6)
O61 W8 O19 W9 53.2(14)
O61 W8 O19 Si2 -92.3(14)
O61 W8 O22 W9 175.6(3)
O62 W8 O17 W7 -120.1(10)
O62 W8 O18 W2 45.3(13)
O62 W8 O19 W9 -88.4(2)
O62 W8 O19 Si2 126.0(4)
O62 W8 O22 W9 71.5(3)
O63 W7 O14 W6 -29(2)
O63 W7 O14 Co3 -117(2)
O63 W7 O14 Si2 110(2)
O63 W7 O15 W2 126.2(6)
O63 W7 O16 W6 -171.6(3)
O63 W7 O17 W8 -139.5(10)
O63 W7 O47 Co3 172.3(3)
O64 W6 O12 W5 123.6(7)
O64 W6 O13 W1 -130.1(7)
O64 W6 O14 W7 39.9(19)
O64 W6 O14 Co3 128.4(18)
O64 W6 O14 Si2 -100.2(18)
O64 W6 O16 W7 172.7(3)
O64 W6 O46 Co3 -173.0(3)
O65 W4 O9 W3 138.6(5)
O65 W4 O10 W5 0.28(19)
O65 W4 O10 Si2 -139.8(4)
O65 W4 O21 W9 -43.3(13)
O65 W4 O34 W15 74.5(5)
O65 W5 O10 W4 -0.28(19)
O65 W5 O10 Si2 139.8(4)
O65 W5 O11 W1 -132.7(6)
O65 W5 O12 W6 55.2(11)
O65 W5 O37 W16 -71.5(5)
O2 W5 O10 W4 22.0(19)
O2 W5 O10 Si2 162.0(16)
O2 W5 O11 W1 129.9(6)
O2 W5 O12 W6 -130.2(7)
O2 W5 O37 W16 25.8(5)
O2 W5 O65 W4 -176.8(3)
O3 W4 O9 W3 -121.3(5)
O3 W4 O10 W5 5(3)
O3 W4 O10 Si2 -135(2)
O3 W4 O21 W9 134.3(8)
O3 W4 O34 W15 -25.7(5)
O3 W4 O65 W5 -180.0(3)
O4 W3 O1 W1 35.5(14)
O4 W3 O1 W2 -57.8(14)
O4 W3 O1 Si2 169.9(12)
O4 W3 O7 W2 177.9(3)
O4 W3 O8 W1 -170.5(3)
O4 W3 O9 W4 124.0(5)
O4 W3 O20 W9 -132.3(6)
O5 W2 O1 W1 -38.3(12)
O5 W2 O1 W3 55.6(12)
O5 W2 O1 Si2 -172.8(10)
O5 W2 O6 W1 174.1(3)
O5 W2 O7 W3 -176.2(3)
O5 W2 O15 W7 -128.5(6)
O5 W2 O18 W8 126.6(5)
O66 W1 O1 W2 61.2(16)
O66 W1 O1 W3 -31.9(16)
O66 W1 O1 Si2 -165.1(14)
O66 W1 O6 W2 -174.4(3)
O66 W1 O8 W3 172.1(3)
O66 W1 O11 W5 -130.8(6)
O66 W1 O13 W6 128.9(7)
O5WA Co2 O40 W17 -178.1(5)
O5WA Co2 O40 W18 89.6(5)
O5WA Co2 O40 Si1 -46.0(6)
O5WA Co2 O44 W18 -98.5(5)
O5WA Co2 O45 W17 46(5)
O5WA Co2 O6W Co3 73.3(5)
O5WA Co2 O7W Co3 -79.2(4)
